data_1551321
loop_
_publ_author_name
'Marc A. Little'
'Michael E. Briggs'
'James T. A. Jones'
'Marc Schmidtmann'
'Tom Hasell'
'Samantha Y. Chong'
'Kim E. Jelfs'
'Linjiang Chen'
'Andrew I. Cooper'

_publ_section_title
;
 Trapping virtual pores by crystal retro-engineering
;
_journal_name_full 'Nature Chemistry'
_journal_page_first 153
_journal_page_last 159
_journal_paper_doi 10.1038/nchem.2156
_journal_volume 7
_journal_year 2015
_chemical_absolute_configuration unk
_chemical_formula_moiety '2(C72 H84 N12), C72 H69 N11'
_chemical_formula_sum 'C216 H237 N35'
_chemical_formula_weight 3323.41
_space_group_crystal_system trigonal
_space_group_IT_number 155
_space_group_name_Hall 'R 3 2"'
_space_group_name_H-M_alt 'R 3 2 :H'
_atom_sites_solution_hydrogens geom
_atom_sites_solution_primary dual
_atom_sites_solution_secondary difmap
_cell_angle_alpha 90.00
_cell_angle_beta 90.00
_cell_angle_gamma 120.00
_cell_formula_units_Z 3
_cell_length_a 20.792(4)
_cell_length_b 20.792(4)
_cell_length_c 45.156(9)
_cell_measurement_reflns_used 9836
_cell_measurement_temperature 400
_cell_measurement_theta_max 22.208
_cell_measurement_theta_min 2.307
_cell_volume 16906(6)
_computing_cell_refinement 'SAINT v7.68A (Bruker,2009)'
_computing_data_collection 'CrystalClear-SM Expert 2.0 r7 (Rigaku, 2011)'
_computing_data_reduction 'SAINT v7.68A (Bruker,2009)'
_computing_molecular_graphics 'Olex2 (Dolomanov et al., 2009)'
_computing_publication_material 'Olex2 (Dolomanov et al., 2009)'
_computing_structure_refinement 'XL (Sheldrick, 2008)'
_computing_structure_solution 'ShelXD (Sheldrick, 2008)'
_diffrn_ambient_temperature 400
_diffrn_detector CCD
_diffrn_detector_area_resol_mean 28.5714
_diffrn_detector_type 'Rigaku Saturn724+'
_diffrn_measured_fraction_theta_full 0.999
_diffrn_measured_fraction_theta_max 0.999
_diffrn_measurement_device 'AFC12 (Right): Kappa 3 circle'
_diffrn_measurement_device_type 'Rigaku Saturn724+ (2x2 bin mode)'
_diffrn_measurement_method 'profile data from \w-scans'
_diffrn_measurement_specimen_support 'Mitegen 50um'
_diffrn_radiation_collimation 0.3
_diffrn_radiation_monochromator Confocal
_diffrn_radiation_probe x-ray
_diffrn_radiation_type 'Mo K\a'
_diffrn_radiation_wavelength 0.710747
_diffrn_radiation_xray_symbol K-L~3~
_diffrn_reflns_av_R_equivalents 0.0665
_diffrn_reflns_av_unetI/netI 0.0227
_diffrn_reflns_limit_h_max 22
_diffrn_reflns_limit_h_min -22
_diffrn_reflns_limit_k_max 21
_diffrn_reflns_limit_k_min -22
_diffrn_reflns_limit_l_max 48
_diffrn_reflns_limit_l_min -48
_diffrn_reflns_number 79415
_diffrn_reflns_theta_full 22.46
_diffrn_reflns_theta_max 22.46
_diffrn_reflns_theta_min 1.45
_diffrn_source 'Rotating Anode'
_diffrn_source_current 24.0
_diffrn_source_power 1.2
_diffrn_source_target Mo
_diffrn_source_type 'Rotating Anode'
_diffrn_source_voltage 50.0
_diffrn_standards_number 0
_exptl_absorpt_coefficient_mu 0.059
_exptl_absorpt_correction_T_max 0.7449
_exptl_absorpt_correction_T_min 0.5204
_exptl_absorpt_correction_type multi-scan
_exptl_absorpt_process_details
;
SADABS-2008/1 (Bruker,2008) was used for absorption correction.
wR2(int) was 0.1463 before and 0.0789 after correction.
The Ratio of minimum to maximum transmission is 0.6986.
The \l/2 correction factor is 0.0000.
;
_exptl_crystal_colour colourless
_exptl_crystal_colour_primary colourless
_exptl_crystal_density_diffrn 0.979
_exptl_crystal_density_method 'not measured'
_exptl_crystal_description prism
_exptl_crystal_F_000 5334
_exptl_crystal_size_max 0.236
_exptl_crystal_size_mid 0.224
_exptl_crystal_size_min 0.104
_refine_diff_density_max 0.624
_refine_diff_density_min -0.161
_refine_diff_density_rms 0.049
_refine_ls_abs_structure_details 'Flack H D (1983), Acta Cryst. A39, 876-881'
_refine_ls_abs_structure_Flack 3(5)
_refine_ls_extinction_method none
_refine_ls_goodness_of_fit_ref 1.053
_refine_ls_hydrogen_treatment constr
_refine_ls_matrix_type full
_refine_ls_number_parameters 453
_refine_ls_number_reflns 4915
_refine_ls_number_restraints 72
_refine_ls_restrained_S_all 1.049
_refine_ls_R_factor_all 0.0925
_refine_ls_R_factor_gt 0.0742
_refine_ls_shift/su_max 0.000
_refine_ls_shift/su_mean 0.000
_refine_ls_structure_factor_coef Fsqd
_refine_ls_weighting_details 'calc w=1/[\s^2^(Fo^2^)+(0.1558P)^2^+4.1267P] where P=(Fo^2^+2Fc^2^)/3'
_refine_ls_weighting_scheme calc
_refine_ls_wR_factor_gt 0.2008
_refine_ls_wR_factor_ref 0.2290
_reflns_number_gt 3725
_reflns_number_total 4915
_reflns_threshold_expression >2sigma(I)
_cod_data_source_file nchem.2156-s4.cif
_cod_data_source_block 2(CC3-R)(3+2#5)_400K
_cod_original_cell_volume 16905(6)
_cod_original_sg_symbol_H-M 'R 3 2'
_cod_database_code 1551321
_olex2_refinement_description
;
1. Fixed Uiso
 At 1.2 times of:
  All C(H) groups, All C(H,H) groups
2. Restrained distances
 N6-C34 = N6-C31
 1.43 with sigma of 0.005
3. Restrained planarity
 C27, C28, C33, C32, C31, C30, C29, N6
 with sigma of 0.01
4. Rigid bond restraints
 C37, C38, C39, C34, C35, C36, N6, C43, C45, N7, C40, C41, H40, C42, H41A,
 H41B, H42A, H42B, N8, H38, H36, H39, H35, C31, C48, C44, C30, C32, H48, C47,
 C29, H30, H32, C33, C46, H45, C28, H29, H33, H46, C27, N5, H27, C26, C25, H26A,
  H26B, H25A, H25B
 with sigma for 1-2 distances of 0.01 and sigma for 1-3 distances of 0.01
5. Others
 Fixed Sof: N7(0.5) C37(0.5) C38(0.5) H38(0.5) C39(0.5) H39(0.5) C34(0.5)
 C35(0.5) H35(0.5) C36(0.5) H36(0.5) C42(0.5) H42A(0.5) H42B(0.5) C40(0.5)
 H40(0.5) C41(0.5) H41A(0.5) H41B(0.5) C48(0.5) H48(0.5) C47(0.5) H47(0.5)
 C46(0.5) H46(0.5) C45(0.5) H45(0.5) C44(0.5) H44(0.5) C25(0.5) H25A(0.5)
 H25B(0.5) C26(0.5) H26A(0.5) H26B(0.5) N5(0.5) C27(0.5) H27(0.5) C28(0.5)
 C29(0.5) H29(0.5) C30(0.5) H30(0.5) C31(0.5) C32(0.5) H32(0.5) C33(0.5)
 H33(0.5)
6.a Ternary CH refined with riding coordinates:
 C9(H9), C20(H20), C4(H4), C19(H19)
6.b Secondary CH2 refined with riding coordinates:
 C24(H24A,H24B), C21(H21A,H21B), C5(H5A,H5B), C42(H42A,H42B), C22(H22A,H22B),
 C41(H41A,H41B), C23(H23A,H23B), C6(H6A,H6B), C7(H7A,H7B), C8(H8A,H8B),
 C25(H25A,H25B), C26(H26A,H26B)
6.c Aromatic/amide H refined with riding coordinates:
 C10(H10), C18(H18), C16(H16), C38(H38), C39(H39), C35(H35), C36(H36),
 C12(H12), C17(H17), C40(H40), C3(H3), C14(H14), C1(H1), C48(H48), C47(H47),
 C46(H46), C45(H45), C44(H44), C27(H27), C29(H29), C30(H30), C32(H32), C33(H33)
6.d Fitted hexagon refined as free rotating group:
 C37(C38,C39,C34,C35,C36), C43(C48,C47,C46,C45,C44), C28(C29,C30,C31,C32,C33)
;

loop_
_space_group_symop_id
_space_group_symop_operation_xyz
1 'x, y, z'
2 '-y, x-y, z'
3 '-x+y, -x, z'
4 'x-y, -y, -z'
5 '-x, -x+y, -z'
6 'y, x, -z'
7 'x+2/3, y+1/3, z+1/3'
8 '-y+2/3, x-y+1/3, z+1/3'
9 '-x+y+2/3, -x+1/3, z+1/3'
10 'x-y+2/3, -y+1/3, -z+1/3'
11 '-x+2/3, -x+y+1/3, -z+1/3'
12 'y+2/3, x+1/3, -z+1/3'
13 'x+1/3, y+2/3, z+2/3'
14 '-y+1/3, x-y+2/3, z+2/3'
15 '-x+y+1/3, -x+2/3, z+2/3'
16 'x-y+1/3, -y+2/3, -z+2/3'
17 '-x+1/3, -x+y+2/3, -z+2/3'
18 'y+1/3, x+2/3, -z+2/3'

loop_
_atom_site_label
_atom_site_type_symbol
_atom_site_fract_x
_atom_site_fract_y
_atom_site_fract_z
_atom_site_U_iso_or_equiv
_atom_site_adp_type
_atom_site_occupancy
_atom_site_symmetry_multiplicity
_atom_site_calc_flag
_atom_site_disorder_assembly
_atom_site_disorder_group
_atom_site_refinement_flags_posn
_atom_site_refinement_flags_adp
C15 C 0.5597(2) 0.4509(2) 0.72197(11) 0.1062(12) Uani 1 1 d . . . .
N1 N 0.8170(2) 0.6040(2) 0.74878(9) 0.1154(11) Uani 1 1 d . . . .
N3 N 0.6115(2) 0.5590(2) 0.63725(9) 0.1097(10) Uani 1 1 d . . . .
C10 C 0.6612(3) 0.5673(2) 0.65508(11) 0.1084(12) Uani 1 1 d . . . .
H10 H 0.7105 0.5967 0.6493 0.130 Uiso 1 1 calc . . R .
C9 C 0.6337(2) 0.5972(2) 0.60866(11) 0.1092(13) Uani 1 1 d . . . .
H9 H 0.6879 0.6269 0.6077 0.131 Uiso 1 1 calc . . R .
C13 C 0.6903(3) 0.5253(3) 0.73312(12) 0.1137(13) Uani 1 1 d . . . .
C24 C 0.3563(3) 0.3539(3) 0.78376(13) 0.1326(17) Uani 1 1 d . . . .
H24A H 0.3836 0.3622 0.8021 0.159 Uiso 1 1 calc . . R .
H24B H 0.3645 0.4015 0.7767 0.159 Uiso 1 1 calc . . R .
C18 C 0.4836(3) 0.3985(3) 0.73040(11) 0.1070(13) Uani 1 1 d . . . .
H18 H 0.4472 0.3843 0.7159 0.128 Uiso 1 1 calc . . R .
N7 N 0.4244(14) 0.6260(11) 0.5348(4) 0.125(5) Uani 0.50 1 d A 1 . U
N2 N 0.4633(2) 0.3711(2) 0.75546(10) 0.1109(11) Uani 1 1 d . . . .
C16 C 0.5746(3) 0.4824(3) 0.69338(11) 0.1125(13) Uani 1 1 d . . . .
H16 H 0.5356 0.4685 0.6801 0.135 Uiso 1 1 calc . . R .
C37 C 0.3994(7) 0.5966(7) 0.5902(2) 0.105(3) Uani 0.50 1 d A 1 . U
C38 C 0.3677(8) 0.5202(8) 0.58704(16) 0.128(4) Uani 0.50 1 d A 1 G U
H38 H 0.3618 0.4995 0.5683 0.153 Uiso 0.50 1 calc A 1 R U
C39 C 0.3447(9) 0.4747(5) 0.6119(3) 0.150(5) Uani 0.50 1 d A 1 G U
H39 H 0.3235 0.4235 0.6098 0.180 Uiso 0.50 1 calc A 1 R U
C34 C 0.3535(9) 0.5056(7) 0.63994(19) 0.157(10) Uani 0.50 1 d A 1 DG U
C35 C 0.3851(9) 0.5820(7) 0.64311(19) 0.109(4) Uani 0.50 1 d A 1 G U
H35 H 0.3910 0.6027 0.6619 0.131 Uiso 0.50 1 calc A 1 R U
C36 C 0.4081(9) 0.6275(5) 0.6182(3) 0.109(4) Uani 0.50 1 d A 1 G U
H36 H 0.4293 0.6786 0.6204 0.131 Uiso 0.50 1 calc A 1 R U
C12 C 0.7031(3) 0.5541(3) 0.70491(12) 0.1110(13) Uani 1 1 d . . . .
H12 H 0.7514 0.5883 0.6993 0.133 Uiso 1 1 calc . . R .
C11 C 0.6460(3) 0.5333(2) 0.68460(11) 0.1083(13) Uani 1 1 d . . . .
C20 C 0.3725(3) 0.2449(3) 0.77160(10) 0.1102(13) Uani 1 1 d . . . .
H20 H 0.4009 0.2515 0.7898 0.132 Uiso 1 1 calc . . R .
C17 C 0.7529(3) 0.5521(3) 0.75434(11) 0.1196(14) Uani 1 1 d . . . .
H17 H 0.7442 0.5291 0.7727 0.143 Uiso 1 1 calc . . R .
C21 C 0.2885(3) 0.1931(3) 0.77744(15) 0.147(2) Uani 1 1 d . . . .
H21A H 0.2616 0.1830 0.7589 0.176 Uiso 1 1 calc . . R .
H21B H 0.2804 0.1463 0.7854 0.176 Uiso 1 1 calc . . R .
C5 C 0.6223(4) 0.5761(4) 0.55373(13) 0.1441(19) Uani 1 1 d . . . .
H5A H 0.6757 0.6043 0.5508 0.173 Uiso 1 1 calc . . R .
H5B H 0.6015 0.5379 0.5386 0.173 Uiso 1 1 calc . . R .
C42 C 0.3899(13) 0.6515(16) 0.4855(5) 0.138(5) Uani 0.50 1 d A 1 . U
H42A H 0.4112 0.6792 0.4674 0.166 Uiso 0.50 1 calc A 1 R U
H42B H 0.3691 0.5989 0.4815 0.166 Uiso 0.50 1 calc A 1 R U
C22 C 0.2587(4) 0.2286(5) 0.79943(17) 0.168(3) Uani 1 1 d . . . .
H22A H 0.2056 0.1961 0.8018 0.202 Uiso 1 1 calc . . R .
H22B H 0.2819 0.2335 0.8186 0.202 Uiso 1 1 calc . . R .
C40 C 0.4299(12) 0.6430(11) 0.5596(5) 0.106(3) Uani 0.50 1 d A 1 . U
H40 H 0.4578 0.6940 0.5625 0.127 Uiso 0.50 1 calc A 1 R U
C41 C 0.4488(9) 0.6775(10) 0.5104(4) 0.125(5) Uani 0.50 1 d A 1 . U
H41A H 0.4945 0.6827 0.5025 0.150 Uiso 0.50 1 calc A 1 R U
H41B H 0.4592 0.7257 0.5176 0.150 Uiso 0.50 1 calc A 1 R U
N4 N 0.6421(2) 0.4961(2) 0.58636(9) 0.1124(11) Uani 1 1 d . . . .
C4 C 0.6057(2) 0.5397(3) 0.58394(10) 0.1062(12) Uani 1 1 d . . . .
H4 H 0.5519 0.5070 0.5860 0.127 Uiso 1 1 calc . . R .
C2 C 0.6355(3) 0.3793(2) 0.59413(8) 0.0989(11) Uani 1 1 d . . . .
C19 C 0.3847(2) 0.3199(3) 0.76073(10) 0.1060(12) Uani 1 1 d . . . .
H19 H 0.3574 0.3124 0.7422 0.127 Uiso 1 1 calc . . R .
C3 C 0.6038(3) 0.4285(3) 0.59157(9) 0.1061(12) Uani 1 1 d . . . .
H3 H 0.5528 0.4081 0.5940 0.127 Uiso 1 1 calc . . R .
C14 C 0.6182(3) 0.4732(3) 0.74161(11) 0.1143(13) Uani 1 1 d . . . .
H14 H 0.6094 0.4533 0.7606 0.137 Uiso 1 1 calc . . R .
C1 C 0.5918(2) 0.3035(3) 0.59416(8) 0.1035(12) Uani 1 1 d . . . .
H1 H 0.5405 0.2829 0.5942 0.124 Uiso 1 1 calc . . R .
C23 C 0.2733(4) 0.3023(6) 0.78951(18) 0.167(3) Uani 1 1 d . . . .
H23A H 0.2566 0.3239 0.8045 0.201 Uiso 1 1 calc . . R .
H23B H 0.2457 0.2969 0.7715 0.201 Uiso 1 1 calc . . R .
C6 C 0.5907(4) 0.6269(5) 0.55038(17) 0.166(3) Uani 1 1 d . . . .
H6A H 0.5368 0.5980 0.5508 0.200 Uiso 1 1 calc . . R .
H6B H 0.6056 0.6522 0.5314 0.200 Uiso 1 1 calc . . R .
C7 C 0.6182(4) 0.6841(4) 0.5753(2) 0.169(3) Uani 1 1 d . . . .
H7A H 0.6715 0.7164 0.5735 0.203 Uiso 1 1 calc . . R .
H7B H 0.5951 0.7145 0.5735 0.203 Uiso 1 1 calc . . R .
C8 C 0.6009(3) 0.6479(3) 0.60531(14) 0.1361(17) Uani 1 1 d . . . .
H8A H 0.5475 0.6193 0.6080 0.163 Uiso 1 1 calc . . R .
H8B H 0.6211 0.6860 0.6205 0.163 Uiso 1 1 calc . . R .
C43 C 0.3333 0.39511(19) 0.6667 0.146(3) Uani 1 2 d . . S TU
C48 C 0.3883(4) 0.3881(8) 0.65188(18) 0.162(6) Uani 0.50 1 d B 1 G U
H48 H 0.4268 0.4290 0.6425 0.195 Uiso 0.50 1 calc B 1 R U
C47 C 0.3854(13) 0.3199(12) 0.6512(5) 0.171(6) Uani 0.50 1 d B 1 G U
H47 H 0.4230 0.3161 0.6416 0.206 Uiso 0.50 1 calc B 1 R .
C46 C 0.3291(19) 0.2588(9) 0.6641(6) 0.189(6) Uani 0.50 1 d . . G U
H46 H 0.3243 0.2124 0.6607 0.227 Uiso 0.50 1 calc C 2 R U
C45 C 0.2729(15) 0.2657(4) 0.6800(5) 0.195(9) Uani 0.50 1 d B 2 G U
H45 H 0.2350 0.2249 0.6897 0.234 Uiso 0.50 1 calc B 2 R U
C44 C 0.2758(6) 0.3339(5) 0.68068(18) 0.164(6) Uani 0.50 1 d B 2 G U
H44 H 0.2391 0.3386 0.6906 0.197 Uiso 0.50 1 calc B 2 R .
N6 N 0.3333 0.4628(2) 0.6667 0.158(3) Uani 1 2 d . . DS TU
N8 N 0.3333 0.6667 0.49745(15) 0.121(2) Uani 1 3 d . . S TU
C25 C 0.288(2) 0.5872(15) 0.8433(4) 0.190(12) Uani 0.50 1 d . 2 . U
H25A H 0.2630 0.5832 0.8619 0.228 Uiso 0.50 1 calc . 2 R U
H25B H 0.3218 0.5683 0.8467 0.228 Uiso 0.50 1 calc . 2 R U
C26 C 0.2310(17) 0.5372(12) 0.8211(5) 0.211(13) Uani 0.50 1 d . 2 . U
H26A H 0.1986 0.4891 0.8301 0.254 Uiso 0.50 1 calc . 2 R U
H26B H 0.2008 0.5586 0.8152 0.254 Uiso 0.50 1 calc . 2 R U
N5 N 0.2683(16) 0.5281(15) 0.7950(5) 0.162(9) Uani 0.50 1 d . 2 . U
C27 C 0.2585(14) 0.5576(12) 0.7700(6) 0.154(8) Uani 0.50 1 d . 2 . U
H27 H 0.2392 0.5894 0.7690 0.185 Uiso 0.50 1 calc . 2 R U
C28 C 0.2817(9) 0.5329(7) 0.7460(2) 0.169(9) Uani 0.50 1 d . 2 . U
C29 C 0.2465(8) 0.5341(9) 0.7200(3) 0.123(4) Uani 0.50 1 d . 2 G U
H29 H 0.2120 0.5502 0.7203 0.148 Uiso 0.50 1 calc . 2 R U
C30 C 0.2628(7) 0.5112(8) 0.6935(2) 0.115(4) Uani 0.50 1 d . 2 G U
H30 H 0.2393 0.5120 0.6761 0.138 Uiso 0.50 1 calc . 2 R U
C31 C 0.3143(6) 0.4872(4) 0.69304(17) 0.141(8) Uani 0.50 1 d . 2 DG U
C32 C 0.3495(7) 0.4860(7) 0.7190(3) 0.187(8) Uani 0.50 1 d . 2 G U
H32 H 0.3840 0.4699 0.7187 0.225 Uiso 0.50 1 calc . 2 R U
C33 C 0.3332(9) 0.5089(8) 0.74552(18) 0.165(7) Uani 0.50 1 d . 2 G U
H33 H 0.3568 0.5081 0.7629 0.198 Uiso 0.50 1 calc . 2 R U

loop_
_atom_site_aniso_label
_atom_site_aniso_U_11
_atom_site_aniso_U_22
_atom_site_aniso_U_33
_atom_site_aniso_U_23
_atom_site_aniso_U_13
_atom_site_aniso_U_12
C15 0.087(3) 0.099(3) 0.128(3) -0.017(3) -0.018(3) 0.043(2)
N1 0.099(3) 0.109(3) 0.130(3) 0.002(2) -0.018(2) 0.046(2)
N3 0.094(2) 0.107(2) 0.122(3) 0.003(2) -0.005(2) 0.046(2)
C10 0.101(3) 0.091(3) 0.133(4) 0.001(2) -0.007(3) 0.048(2)
C9 0.084(2) 0.093(3) 0.145(4) 0.008(3) -0.013(2) 0.040(2)
C13 0.108(4) 0.105(3) 0.123(3) -0.006(3) -0.016(3) 0.049(3)
C24 0.145(5) 0.148(4) 0.129(4) -0.014(3) 0.006(3) 0.091(4)
C18 0.101(3) 0.115(3) 0.103(3) -0.007(3) -0.008(2) 0.053(3)
N7 0.148(13) 0.144(11) 0.099(7) -0.009(6) -0.012(7) 0.085(9)
N2 0.103(3) 0.114(3) 0.115(3) -0.020(2) -0.018(2) 0.054(2)
C16 0.096(3) 0.109(3) 0.126(3) -0.008(3) -0.016(2) 0.046(3)
C37 0.119(7) 0.148(7) 0.101(6) -0.028(6) -0.013(6) 0.105(7)
C38 0.176(11) 0.143(8) 0.107(6) -0.038(5) -0.068(6) 0.112(8)
C39 0.229(14) 0.136(9) 0.125(7) -0.037(6) -0.051(10) 0.120(10)
C34 0.29(3) 0.127(9) 0.124(7) -0.025(7) -0.009(13) 0.159(15)
C35 0.124(9) 0.124(7) 0.111(6) -0.021(5) -0.006(6) 0.085(7)
C36 0.137(9) 0.144(7) 0.086(6) -0.022(4) 0.017(6) 0.100(7)
C12 0.093(3) 0.095(3) 0.137(4) -0.005(3) -0.018(3) 0.041(2)
C11 0.101(3) 0.092(3) 0.128(3) -0.011(3) -0.015(3) 0.045(2)
C20 0.101(3) 0.116(3) 0.113(3) -0.015(3) 0.005(2) 0.054(3)
C17 0.119(4) 0.118(4) 0.122(3) 0.001(3) -0.017(3) 0.060(3)
C21 0.122(4) 0.133(4) 0.161(4) -0.016(4) 0.030(3) 0.045(3)
C5 0.147(5) 0.177(5) 0.141(4) 0.027(4) 0.003(3) 0.106(4)
C42 0.135(9) 0.161(11) 0.154(13) 0.009(9) -0.021(8) 0.101(9)
C22 0.129(4) 0.183(7) 0.172(6) -0.003(5) 0.047(4) 0.063(5)
C40 0.103(9) 0.146(8) 0.100(7) -0.020(6) 0.009(7) 0.086(7)
C41 0.118(7) 0.163(12) 0.115(8) 0.018(7) 0.012(5) 0.085(8)
N4 0.098(2) 0.107(3) 0.139(3) 0.015(2) 0.007(2) 0.056(2)
C4 0.089(3) 0.110(3) 0.127(3) 0.012(3) -0.005(2) 0.055(2)
C2 0.102(3) 0.098(3) 0.099(2) 0.003(2) 0.002(2) 0.052(3)
C19 0.090(3) 0.120(3) 0.106(3) -0.021(2) -0.007(2) 0.052(3)
C3 0.090(3) 0.112(4) 0.116(3) -0.005(2) -0.003(2) 0.051(3)
C14 0.114(4) 0.107(3) 0.119(3) -0.006(2) -0.010(3) 0.053(3)
C1 0.095(3) 0.106(3) 0.103(3) -0.002(2) 0.004(2) 0.045(3)
C23 0.138(5) 0.228(8) 0.166(5) -0.033(5) 0.019(4) 0.114(6)
C6 0.159(5) 0.200(7) 0.167(6) 0.046(6) -0.006(5) 0.111(5)
C7 0.138(5) 0.137(5) 0.250(9) 0.045(6) -0.009(5) 0.082(4)
C8 0.144(4) 0.121(4) 0.165(5) -0.003(4) -0.022(4) 0.083(3)
C43 0.234(9) 0.111(3) 0.133(6) -0.043(3) -0.086(6) 0.117(4)
C48 0.230(15) 0.127(7) 0.149(14) -0.097(8) -0.087(11) 0.103(9)
C47 0.27(2) 0.187(14) 0.135(14) -0.051(10) -0.095(10) 0.174(14)
C46 0.315(16) 0.143(5) 0.166(12) -0.059(5) -0.119(11) 0.158(8)
C45 0.24(2) 0.124(10) 0.23(3) -0.016(16) -0.085(14) 0.098(15)
C44 0.246(18) 0.107(7) 0.138(14) -0.073(7) -0.059(11) 0.087(9)
N6 0.280(9) 0.126(3) 0.120(3) -0.031(2) -0.061(4) 0.140(5)
N8 0.133(3) 0.133(3) 0.096(4) 0.000 0.000 0.0665(16)
C25 0.30(3) 0.182(17) 0.064(6) 0.039(7) 0.018(10) 0.102(15)
C26 0.35(3) 0.137(15) 0.083(9) 0.006(9) 0.037(10) 0.072(14)
N5 0.20(2) 0.104(10) 0.130(7) 0.005(6) 0.017(10) 0.037(12)
C27 0.157(18) 0.106(11) 0.105(7) 0.023(7) 0.037(8) -0.005(9)
C28 0.30(3) 0.117(14) 0.118(7) -0.031(9) -0.062(10) 0.126(17)
C29 0.152(10) 0.103(10) 0.097(7) 0.057(6) 0.026(6) 0.050(9)
C30 0.119(10) 0.094(9) 0.103(6) 0.025(5) -0.010(5) 0.032(8)
C31 0.193(17) 0.119(16) 0.131(9) -0.068(11) -0.087(10) 0.093(14)
C32 0.37(3) 0.154(13) 0.126(8) -0.057(9) -0.113(11) 0.199(18)
C33 0.29(2) 0.099(10) 0.124(7) -0.046(6) -0.095(9) 0.114(15)

loop_
_atom_type_symbol
_atom_type_description
_atom_type_scat_dispersion_real
_atom_type_scat_dispersion_imag
_atom_type_scat_source
C C 0.0033 0.0016 'International Tables Vol C Tables 4.2.6.8 and 6.1.1.4'
H H 0.0000 0.0000 'International Tables Vol C Tables 4.2.6.8 and 6.1.1.4'
N N 0.0061 0.0033 'International Tables Vol C Tables 4.2.6.8 and 6.1.1.4'

loop_
_geom_angle_atom_site_label_1
_geom_angle_atom_site_label_2
_geom_angle_atom_site_label_3
_geom_angle
_geom_angle_site_symmetry_1
_geom_angle_site_symmetry_3
C16 C15 C18 119.5(4) . .
C14 C15 C18 121.9(5) . .
C14 C15 C16 118.6(4) . .
C17 N1 C20 118.5(4) . 3_665
C10 N3 C9 118.6(4) . .
N3 C10 H10 118.2 . .
N3 C10 C11 123.6(4) . .
C11 C10 H10 118.2 . .
N3 C9 H9 109.3 . .
N3 C9 C4 109.2(4) . .
N3 C9 C8 109.5(4) . .
C4 C9 H9 109.3 . .
C4 C9 C8 110.1(4) . .
C8 C9 H9 109.3 . .
C12 C13 C17 119.4(5) . .
C12 C13 C14 119.5(4) . .
C14 C13 C17 121.1(5) . .
H24A C24 H24B 108.1 . .
C19 C24 H24A 109.5 . .
C19 C24 H24B 109.5 . .
C23 C24 H24A 109.5 . .
C23 C24 H24B 109.5 . .
C23 C24 C19 110.5(5) . .
C15 C18 H18 117.4 . .
N2 C18 C15 125.1(4) . .
N2 C18 H18 117.4 . .
C40 N7 C41 124.5(19) . .
C18 N2 C19 118.9(4) . .
C15 C16 H16 119.3 . .
C11 C16 C15 121.4(4) . .
C11 C16 H16 119.3 . .
C38 C37 C36 120.0 . .
C38 C37 C40 114.4(11) . .
C36 C37 C40 125.4(11) . .
C37 C38 H38 120.0 . .
C39 C38 C37 120.0 . .
C39 C38 H38 120.0 . .
C38 C39 H39 120.0 . .
C38 C39 C34 120.0 . .
C34 C39 H39 120.0 . .
C39 C34 N6 123.3(9) . .
C35 C34 C39 120.0 . .
C35 C34 N6 116.6(9) . .
C34 C35 H35 120.0 . .
C34 C35 C36 120.0 . .
C36 C35 H35 120.0 . .
C37 C36 H36 120.0 . .
C35 C36 C37 120.0 . .
C35 C36 H36 120.0 . .
C13 C12 H12 119.1 . .
C13 C12 C11 121.7(5) . .
C11 C12 H12 119.1 . .
C16 C11 C10 121.4(4) . .
C16 C11 C12 118.2(5) . .
C12 C11 C10 120.4(4) . .
N1 C20 H20 110.2 2_655 .
N1 C20 C21 109.0(4) 2_655 .
N1 C20 C19 108.6(4) 2_655 .
C21 C20 H20 110.2 . .
C19 C20 H20 110.2 . .
C19 C20 C21 108.6(4) . .
N1 C17 C13 123.5(5) . .
N1 C17 H17 118.3 . .
C13 C17 H17 118.3 . .
C20 C21 H21A 109.4 . .
C20 C21 H21B 109.4 . .
H21A C21 H21B 108.0 . .
C22 C21 C20 111.1(5) . .
C22 C21 H21A 109.4 . .
C22 C21 H21B 109.4 . .
H5A C5 H5B 107.9 . .
C4 C5 H5A 109.3 . .
C4 C5 H5B 109.3 . .
C6 C5 H5A 109.3 . .
C6 C5 H5B 109.3 . .
C6 C5 C4 111.7(5) . .
H42A C42 H42B 109.0 . .
C41 C42 H42A 111.0 . .
C41 C42 H42B 111.0 . .
N8 C42 H42A 111.0 . .
N8 C42 H42B 111.0 . .
N8 C42 C41 103.8(15) . .
C21 C22 H22A 109.2 . .
C21 C22 H22B 109.2 . .
H22A C22 H22B 107.9 . .
C23 C22 C21 112.2(6) . .
C23 C22 H22A 109.2 . .
C23 C22 H22B 109.2 . .
N7 C40 C37 133.6(18) . .
N7 C40 H40 113.2 . .
C37 C40 H40 113.2 . .
N7 C41 C42 111.9(16) . .
N7 C41 H41A 109.2 . .
N7 C41 H41B 109.2 . .
C42 C41 H41A 109.2 . .
C42 C41 H41B 109.2 . .
H41A C41 H41B 107.9 . .
C3 N4 C4 118.9(4) . .
C9 C4 H4 109.3 . .
C5 C4 C9 111.5(4) . .
C5 C4 H4 109.3 . .
N4 C4 C9 108.8(3) . .
N4 C4 C5 108.7(4) . .
N4 C4 H4 109.3 . .
C1 C2 C3 120.7(4) 3_665 .
C1 C2 C3 121.9(4) . .
C1 C2 C1 117.2(4) . 3_665
C24 C19 H19 109.0 . .
N2 C19 C24 108.9(4) . .
N2 C19 C20 110.6(4) . .
N2 C19 H19 109.0 . .
C20 C19 C24 110.3(4) . .
C20 C19 H19 109.0 . .
N4 C3 C2 122.9(4) . .
N4 C3 H3 118.5 . .
C2 C3 H3 118.5 . .
C15 C14 C13 120.5(5) . .
C15 C14 H14 119.8 . .
C13 C14 H14 119.8 . .
C2 C1 C2 122.8(4) . 2_655
C2 C1 H1 118.6 2_655 .
C2 C1 H1 118.6 . .
C24 C23 H23A 109.5 . .
C24 C23 H23B 109.5 . .
C22 C23 C24 110.8(6) . .
C22 C23 H23A 109.5 . .
C22 C23 H23B 109.5 . .
H23A C23 H23B 108.1 . .
C5 C6 H6A 109.6 . .
C5 C6 H6B 109.6 . .
C5 C6 C7 110.3(5) . .
H6A C6 H6B 108.1 . .
C7 C6 H6A 109.6 . .
C7 C6 H6B 109.6 . .
C6 C7 H7A 109.2 . .
C6 C7 H7B 109.2 . .
H7A C7 H7B 107.9 . .
C8 C7 C6 111.9(6) . .
C8 C7 H7A 109.2 . .
C8 C7 H7B 109.2 . .
C9 C8 H8A 109.4 . .
C9 C8 H8B 109.4 . .
C7 C8 C9 111.0(5) . .
C7 C8 H8A 109.4 . .
C7 C8 H8B 109.4 . .
H8A C8 H8B 108.0 . .
C48 C43 C44 119.9 . .
C48 C43 N6 121.0(6) . .
C44 C43 N6 119.0(6) . .
C43 C48 H48 120.0 . .
C47 C48 C43 120.0 . .
C47 C48 H48 120.0 . .
C48 C47 H47 119.2 . .
C48 C47 C46 121.5 . .
C46 C47 H47 119.2 . .
C47 C46 C47 118.3(12) 11_556 .
C47 C46 H46 121.9 11_556 .
C47 C46 H46 119.8 . .
C47 C46 C45 6.3(17) . 11_556
C47 C46 C45 7(2) 11_556 .
C47 C46 C45 116.7(10) 11_556 11_556
C45 C46 C47 118.9 . .
C45 C46 H46 120.9 11_556 .
C45 C46 H46 120.9 . .
C45 C46 C45 118.3(10) . 11_556
C46 C45 H45 120.3 . .
C46 C45 C44 119.5 . .
C44 C45 H45 120.3 . .
C43 C44 H44 120.0 . .
C45 C44 C43 120.1 . .
C45 C44 H44 120.0 . .
C34 N6 C34 123.2(13) 11_556 .
C43 N6 C34 118.4(9) 11_556 11_556
C43 N6 C34 118.4(9) . 11_556
C43 N6 C34 118.4(5) 11_556 .
C43 N6 C34 118.4(5) . .
C43 N6 C43 0.0 11_556 .
C43 N6 C31 119.6(4) 11_556 .
C43 N6 C31 119.6(4) . .
C43 N6 C31 119.6(8) 11_556 11_556
C43 N6 C31 119.6(8) . 11_556
C31 N6 C34 122.0(4) . .
C31 N6 C34 1.4(9) 11_556 .
C31 N6 C34 122.0(7) 11_556 11_556
C31 N6 C34 1.4(11) . 11_556
C31 N6 C31 120.7(12) . 11_556
C42 N8 C42 107.3(8) 3_565 .
C42 N8 C42 107.3(8) 2_665 .
C42 N8 C42 107.3(8) 2_665 3_565
C42 N8 C25 123(2) 2_665 11_556
C42 N8 C25 123(2) . 12_456
C42 N8 C25 100(2) 3_565 11_556
C42 N8 C25 16(2) . 11_556
C42 N8 C25 16(2) 3_565 12_456
C42 N8 C25 16(2) 2_665 10_566
C42 N8 C25 123(2) 3_565 10_566
C42 N8 C25 100(2) . 10_566
C42 N8 C25 100(2) 2_665 12_456
C25 N8 C25 115.0(6) 12_456 11_556
C25 N8 C25 115.0(6) 10_566 11_556
C25 N8 C25 115.0(6) 10_566 12_456
N8 C25 H25A 107.9 10_566 .
N8 C25 H25B 107.9 10_566 .
N8 C25 C26 117.6(15) 10_566 .
H25A C25 H25B 107.2 . .
C26 C25 H25A 107.9 . .
C26 C25 H25B 107.9 . .
C25 C26 H26A 109.8 . .
C25 C26 H26B 109.8 . .
H26A C26 H26B 108.2 . .
N5 C26 C25 110(3) . .
N5 C26 H26A 109.8 . .
N5 C26 H26B 109.8 . .
C27 N5 C26 114(2) . .
N5 C27 H27 125.5 . .
N5 C27 C28 109(2) . .
C28 C27 H27 125.5 . .
C27 C28 C29 111.8(19) . .
C27 C28 C33 128.2(19) . .
C29 C28 C33 120.0 . .
C28 C29 H29 120.0 . .
C30 C29 C28 120.0 . .
C30 C29 H29 120.0 . .
C29 C30 H30 120.0 . .
C31 C30 C29 120.0 . .
C31 C30 H30 120.0 . .
C30 C31 N6 122.8(9) . .
C30 C31 C32 120.0 . .
C32 C31 N6 117.2(9) . .
C31 C32 H32 120.0 . .
C33 C32 C31 120.0 . .
C33 C32 H32 120.0 . .
C28 C33 H33 120.0 . .
C32 C33 C28 120.0 . .
C32 C33 H33 120.0 . .

loop_
_geom_bond_atom_site_label_1
_geom_bond_atom_site_label_2
_geom_bond_distance
_geom_bond_site_symmetry_2
C15 C18 1.453(7) .
C15 C16 1.410(7) .
C15 C14 1.385(6) .
N1 C20 1.438(6) 3_665
N1 C17 1.250(7) .
N3 C10 1.251(6) .
N3 C9 1.464(6) .
C10 H10 0.9300 .
C10 C11 1.468(7) .
C9 H9 0.9800 .
C9 C4 1.522(7) .
C9 C8 1.523(7) .
C13 C12 1.376(7) .
C13 C17 1.484(7) .
C13 C14 1.393(7) .
C24 H24A 0.9700 .
C24 H24B 0.9700 .
C24 C19 1.533(7) .
C24 C23 1.530(9) .
C18 H18 0.9300 .
C18 N2 1.241(6) .
N7 C40 1.16(3) .
N7 C41 1.44(2) .
N2 C19 1.457(6) .
C16 H16 0.9300 .
C16 C11 1.382(7) .
C37 C38 1.3900 .
C37 C36 1.3900 .
C37 C40 1.62(2) .
C38 H38 0.9300 .
C38 C39 1.3900 .
C39 H39 0.9300 .
C39 C34 1.3900 .
C34 C35 1.3900 .
C34 N6 1.432(4) .
C35 H35 0.9300 .
C35 C36 1.3900 .
C36 H36 0.9300 .
C12 H12 0.9300 .
C12 C11 1.388(6) .
C20 N1 1.438(6) 2_655
C20 H20 0.9800 .
C20 C21 1.548(7) .
C20 C19 1.529(7) .
C17 H17 0.9300 .
C21 H21A 0.9700 .
C21 H21B 0.9700 .
C21 C22 1.540(9) .
C5 H5A 0.9700 .
C5 H5B 0.9700 .
C5 C4 1.514(7) .
C5 C6 1.506(9) .
C42 H42A 0.9700 .
C42 H42B 0.9700 .
C42 C41 1.55(3) .
C42 N8 1.46(2) .
C22 H22A 0.9700 .
C22 H22B 0.9700 .
C22 C23 1.474(11) .
C40 H40 0.9300 .
C41 H41A 0.9700 .
C41 H41B 0.9700 .
N4 C4 1.447(6) .
N4 C3 1.242(6) .
C4 H4 0.9800 .
C2 C3 1.474(6) .
C2 C1 1.384(6) 3_665
C2 C1 1.371(6) .
C19 H19 0.9800 .
C3 H3 0.9300 .
C14 H14 0.9300 .
C1 C2 1.384(6) 2_655
C1 H1 0.9300 .
C23 H23A 0.9700 .
C23 H23B 0.9700 .
C6 H6A 0.9700 .
C6 H6B 0.9700 .
C6 C7 1.526(11) .
C7 H7A 0.9700 .
C7 H7B 0.9700 .
C7 C8 1.501(10) .
C8 H8A 0.9700 .
C8 H8B 0.9700 .
C43 C48 1.3923 .
C43 C44 1.3887 .
C43 N6 1.407(6) .
C48 H48 0.9300 .
C48 C47 1.3900 .
C47 H47 0.9300 .
C47 C46 1.3546 .
C46 C47 1.37(4) 11_556
C46 H46 0.9300 .
C46 C45 1.46(4) 11_556
C46 C45 1.4398 .
C45 H45 0.9300 .
C45 C44 1.3900 .
C44 H44 0.9300 .
N6 C34 1.432(8) 11_556
N6 C43 1.407(6) 11_556
N6 C31 1.426(9) 11_556
N6 C31 1.426(5) .
N8 C42 1.46(2) 3_565
N8 C42 1.46(2) 2_665
N8 C25 1.47(2) 11_556
N8 C25 1.47(3) 12_456
N8 C25 1.47(2) 10_566
C25 N8 1.47(2) 10_566
C25 H25A 0.9700 .
C25 H25B 0.9700 .
C25 C26 1.50(4) .
C26 H26A 0.9700 .
C26 H26B 0.9700 .
C26 N5 1.48(2) .
N5 C27 1.35(4) .
C27 H27 0.9300 .
C27 C28 1.39(2) .
C28 C29 1.3900 .
C28 C33 1.3900 .
C29 H29 0.9300 .
C29 C30 1.3900 .
C30 H30 0.9300 .
C30 C31 1.3900 .
C31 C32 1.3900 .
C32 H32 0.9300 .
C32 C33 1.3900 .
C33 H33 0.9300 .

loop_
_geom_torsion_atom_site_label_1
_geom_torsion_atom_site_label_2
_geom_torsion_atom_site_label_3
_geom_torsion_atom_site_label_4
_geom_torsion
_geom_torsion_site_symmetry_1
_geom_torsion_site_symmetry_2
_geom_torsion_site_symmetry_3
_geom_torsion_site_symmetry_4
C15 C18 N2 C19 179.2(4) . . . .
C15 C16 C11 C10 -178.5(4) . . . .
C15 C16 C11 C12 -1.1(7) . . . .
N1 C20 C21 C22 -174.2(6) 2_655 . . .
N1 C20 C19 C24 176.9(4) 2_655 . . .
N1 C20 C19 N2 -62.6(5) 2_655 . . .
N3 C10 C11 C16 7.6(7) . . . .
N3 C10 C11 C12 -169.8(4) . . . .
N3 C9 C4 C5 176.0(4) . . . .
N3 C9 C4 N4 -64.1(5) . . . .
N3 C9 C8 C7 -176.1(5) . . . .
C10 N3 C9 C4 117.9(4) . . . .
C10 N3 C9 C8 -121.5(5) . . . .
C9 N3 C10 C11 178.7(4) . . . .
C13 C12 C11 C10 177.5(4) . . . .
C13 C12 C11 C16 0.0(7) . . . .
C18 C15 C16 C11 179.0(4) . . . .
C18 C15 C14 C13 -178.1(4) . . . .
C18 N2 C19 C24 -116.6(5) . . . .
C18 N2 C19 C20 122.1(5) . . . .
C16 C15 C18 N2 -175.1(5) . . . .
C16 C15 C14 C13 -0.3(7) . . . .
C37 C38 C39 C34 0.0 . . . .
C38 C37 C36 C35 0.0 . . . .
C38 C37 C40 N7 10(3) . . . .
C38 C39 C34 C35 0.0 . . . .
C38 C39 C34 N6 -178.0(11) . . . .
C39 C34 C35 C36 0.0 . . . .
C39 C34 N6 C34 -153.7(19) . . . 11_556
C39 C34 N6 C43 26.3(10) . . . 11_556
C39 C34 N6 C43 26.3(10) . . . .
C39 C34 N6 C31 -154.4(8) . . . .
C39 C34 N6 C31 -128(78) . . . 11_556
C34 C35 C36 C37 0.0 . . . .
C34 N6 C31 C30 -105(74) 11_556 . . .
C34 N6 C31 C30 50.0(12) . . . .
C34 N6 C31 C32 75(74) 11_556 . . .
C34 N6 C31 C32 -130.3(11) . . . .
C35 C34 N6 C34 28.2(12) . . . 11_556
C35 C34 N6 C43 -151.8(6) . . . 11_556
C35 C34 N6 C43 -151.8(6) . . . .
C35 C34 N6 C31 27.5(14) . . . .
C35 C34 N6 C31 53(77) . . . 11_556
C36 C37 C38 C39 0.0 . . . .
C36 C37 C40 N7 -176(2) . . . .
C12 C13 C17 N1 5.3(8) . . . .
C12 C13 C14 C15 -0.6(7) . . . .
C20 N1 C17 C13 177.1(4) 3_665 . . .
C20 C21 C22 C23 55.8(8) . . . .
C17 C13 C12 C11 -177.1(4) . . . .
C17 C13 C14 C15 177.2(4) . . . .
C21 C20 C19 C24 58.4(5) . . . .
C21 C20 C19 N2 178.9(4) . . . .
C21 C22 C23 C24 -55.5(8) . . . .
C5 C6 C7 C8 -55.6(8) . . . .
C40 N7 C41 C42 -135(3) . . . .
C40 C37 C38 C39 174.9(9) . . . .
C40 C37 C36 C35 -174.3(10) . . . .
C41 N7 C40 C37 172.0(18) . . . .
C41 C42 N8 C42 97(2) . . . 2_665
C41 C42 N8 C42 -148.1(19) . . . 3_565
C41 C42 N8 C25 -86(6) . . . 11_556
C41 C42 N8 C25 -148.9(13) . . . 12_456
C41 C42 N8 C25 82.7(11) . . . 10_566
C4 C9 C8 C7 -56.1(6) . . . .
C4 C5 C6 C7 54.8(8) . . . .
C4 N4 C3 C2 179.4(4) . . . .
C19 C24 C23 C22 57.5(8) . . . .
C19 C20 C21 C22 -56.0(7) . . . .
C3 N4 C4 C9 116.5(5) . . . .
C3 N4 C4 C5 -121.8(5) . . . .
C3 C2 C1 C2 174.6(3) . . . 2_655
C14 C15 C18 N2 2.7(7) . . . .
C14 C15 C16 C11 1.2(7) . . . .
C14 C13 C12 C11 0.8(7) . . . .
C14 C13 C17 N1 -172.5(5) . . . .
C1 C2 C3 N4 7.4(6) 3_665 . . .
C1 C2 C3 N4 -167.1(4) . . . .
C1 C2 C1 C2 -0.1(8) 3_665 . . 2_655
C23 C24 C19 N2 179.0(5) . . . .
C23 C24 C19 C20 -59.5(6) . . . .
C6 C5 C4 C9 -56.0(7) . . . .
C6 C5 C4 N4 -176.0(5) . . . .
C6 C7 C8 C9 56.6(7) . . . .
C8 C9 C4 C5 55.7(5) . . . .
C8 C9 C4 N4 175.6(4) . . . .
C43 C48 C47 C46 1.5 . . . .
C43 N6 C31 C30 -130.7(6) . . . .
C43 N6 C31 C30 -130.7(6) 11_556 . . .
C43 N6 C31 C32 49.0(6) 11_556 . . .
C43 N6 C31 C32 49.0(6) . . . .
C48 C43 C44 C45 0.0 . . . .
C48 C43 N6 C34 39.3(9) . . . .
C48 C43 N6 C34 -140.7(15) . . . 11_556
C48 C43 N6 C43 0(93) . . . 11_556
C48 C43 N6 C31 -140.1(6) . . . .
C48 C43 N6 C31 39.9(12) . . . 11_556
C48 C47 C46 C47 -11(2) . . . 11_556
C48 C47 C46 C45 -88(9) . . . 11_556
C48 C47 C46 C45 -2.9 . . . .
C47 C46 C45 C44 2.8 . . . .
C47 C46 C45 C44 89(8) 11_556 . . .
C46 C45 C44 C43 -1.4 . . . .
C45 C46 C45 C44 10.0(19) 11_556 . . .
C44 C43 C48 C47 0.0 . . . .
C44 C43 N6 C34 -138.1(9) . . . .
C44 C43 N6 C34 41.9(16) . . . 11_556
C44 C43 N6 C43 0(100) . . . 11_556
C44 C43 N6 C31 -137.4(12) . . . 11_556
C44 C43 N6 C31 42.6(7) . . . .
N6 C34 C35 C36 178.2(10) . . . .
N6 C43 C48 C47 -177.4(8) . . . .
N6 C43 C44 C45 177.4(7) . . . .
N6 C31 C32 C33 -179.8(4) . . . .
N8 C42 C41 N7 75(2) . . . .
N8 C25 C26 N5 71(4) 10_566 . . .
C25 C26 N5 C27 -114(3) . . . .
C26 N5 C27 C28 -167.5(19) . . . .
N5 C27 C28 C29 154.9(19) . . . .
N5 C27 C28 C33 -25.1(19) . . . .
C27 C28 C29 C30 179.98(9) . . . .
C27 C28 C33 C32 -179.97(11) . . . .
C28 C29 C30 C31 0.0 . . . .
C29 C28 C33 C32 0.0 . . . .
C29 C30 C31 N6 179.8(4) . . . .
C29 C30 C31 C32 0.0 . . . .
C30 C31 C32 C33 0.0 . . . .
C31 N6 C31 C30 49.3(12) 11_556 . . .
C31 N6 C31 C32 -131.0(13) 11_556 . . .
C31 C32 C33 C28 0.0 . . . .
C33 C28 C29 C30 0.0 . . . .
